data_4338184
loop_
_publ_author_name
'Reger, Daniel L.'
'Pascui, Andrea E.'
'Pellechia, Perry J.'
'Smith, Mark D.'
'Jezierska, Julia'
'Ozarowski, Andrew'

_publ_section_title
;
 Hydroxide-Bridged Cubane Complexes of Nickel(II) and Cadmium(II):
 Magnetic, EPR, and Unusual Dynamic Properties.
;
_journal_issue 9
_journal_name_full 'Inorganic chemistry'
_journal_page_first 4325
_journal_page_last 4339
_journal_paper_doi 10.1021/ic403013d
_journal_volume 53
_journal_year 2014
_chemical_formula_moiety 'C52 H68 N20 Ni4 O8, 4(Cl O4), C3 H7 N O, C2 H6 O'
_chemical_formula_sum 'C57 H81 Cl4 N21 Ni4 O26'
_chemical_formula_weight 1853.07
_chemical_name_systematic
; 
 ? 
;
_space_group_IT_number 2
_symmetry_cell_setting triclinic
_symmetry_space_group_name_Hall '-P 1'
_symmetry_space_group_name_H-M 'P -1'
_atom_sites_solution_hydrogens geom
_atom_sites_solution_primary direct
_atom_sites_solution_secondary difmap
_audit_creation_method SHELXL-97
_cell_angle_alpha 91.8090(10)
_cell_angle_beta 93.0850(10)
_cell_angle_gamma 106.2300(10)
_cell_formula_units_Z 2
_cell_length_a 12.7195(6)
_cell_length_b 14.3046(7)
_cell_length_c 21.7466(10)
_cell_measurement_reflns_used 7643
_cell_measurement_temperature 150(2)
_cell_measurement_theta_max 26.210
_cell_measurement_theta_min 2.431
_cell_volume 3789.1(3)
_computing_cell_refinement 'SAINT-Plus Version 6.45 (Bruker, 2001)'
_computing_data_collection 'SMART Version 5.625 (Bruker, 2001)'
_computing_data_reduction 'SAINT-Plus Version 6.45 (Bruker, 2001)'
_computing_molecular_graphics various
_computing_publication_material 'SHELXTL Version 6.14 (Bruker, 2000)'
_computing_structure_refinement 'SHELXL-97 (Sheldrick, 1997)'
_computing_structure_solution 'SHELXS-97 (Sheldrick, 1990)'
_diffrn_ambient_temperature 150(2)
_diffrn_measured_fraction_theta_full 1.000
_diffrn_measured_fraction_theta_max 1.000
_diffrn_measurement_device_type 'Bruker SMART APEX CCD diffractometer'
_diffrn_measurement_method 'omega scans'
_diffrn_radiation_monochromator graphite
_diffrn_radiation_source 'fine-focus sealed tube'
_diffrn_radiation_type MoK\a
_diffrn_radiation_wavelength 0.71073
_diffrn_reflns_av_R_equivalents 0.0403
_diffrn_reflns_av_sigmaI/netI 0.0376
_diffrn_reflns_limit_h_max 15
_diffrn_reflns_limit_h_min -15
_diffrn_reflns_limit_k_max 17
_diffrn_reflns_limit_k_min -17
_diffrn_reflns_limit_l_max 25
_diffrn_reflns_limit_l_min -25
_diffrn_reflns_number 52593
_diffrn_reflns_theta_full 25.03
_diffrn_reflns_theta_max 25.03
_diffrn_reflns_theta_min 1.48
_exptl_absorpt_coefficient_mu 1.212
_exptl_absorpt_correction_T_max 1.0000
_exptl_absorpt_correction_T_min 0.8335
_exptl_absorpt_correction_type multi-scan
_exptl_absorpt_process_details 'SADABS Version 2.05 (Bruker, 2001)'
_exptl_crystal_colour blue
_exptl_crystal_density_diffrn 1.624
_exptl_crystal_density_method 'not measured'
_exptl_crystal_description plate
_exptl_crystal_F_000 1916
_exptl_crystal_size_max 0.46
_exptl_crystal_size_mid 0.30
_exptl_crystal_size_min 0.04
_refine_diff_density_max 1.433
_refine_diff_density_min -1.288
_refine_diff_density_rms 0.108
_refine_ls_extinction_method none
_refine_ls_goodness_of_fit_ref 1.037
_refine_ls_hydrogen_treatment mixed
_refine_ls_matrix_type full
_refine_ls_number_parameters 997
_refine_ls_number_reflns 13380
_refine_ls_number_restraints 133
_refine_ls_restrained_S_all 1.052
_refine_ls_R_factor_all 0.0694
_refine_ls_R_factor_gt 0.0569
_refine_ls_shift/su_max 0.001
_refine_ls_shift/su_mean 0.000
_refine_ls_structure_factor_coef Fsqd
_refine_ls_weighting_details 'calc w=1/[\s^2^(Fo^2^)+(0.0865P)^2^+10.8366P] where P=(Fo^2^+2Fc^2^)/3'
_refine_ls_weighting_scheme calc
_refine_ls_wR_factor_gt 0.1542
_refine_ls_wR_factor_ref 0.1650
_reflns_number_gt 10968
_reflns_number_total 13380
_reflns_threshold_expression >2sigma(I)
_cod_data_source_file ic403013d_si_001.cif
_cod_data_source_block 1
_cod_depositor_comments
;
The following automatic conversions were performed:

'_symmetry_cell_setting' value 'Triclinic' changed to 'triclinic'
according to
/usr/data/users/saulius/crontab/automatic-downloads/rss-feeds/ACS/lib/dictionaries/cif_core.dic
dictionary named 'cif_core.dic' version 2.4.2 from 2011-04-26.

Automatic conversion script
Id: cif_fix_values 2281 2013-09-26 08:29:07Z andrius 

 Adding full bibliography for 4338184--4338186.cif.
;
_cod_database_code 4338184

loop_
_symmetry_equiv_pos_as_xyz
'x, y, z'
'-x, -y, -z'

loop_
_atom_site_label
_atom_site_type_symbol
_atom_site_fract_x
_atom_site_fract_y
_atom_site_fract_z
_atom_site_U_iso_or_equiv
_atom_site_adp_type
_atom_site_occupancy
_atom_site_symmetry_multiplicity
_atom_site_calc_flag
_atom_site_refinement_flags
_atom_site_disorder_assembly
_atom_site_disorder_group
Ni1 Ni 0.57193(4) 0.68505(4) 0.26402(3) 0.02365(15) Uani 1 1 d . . .
Ni2 Ni 0.65770(5) 0.90659(4) 0.23969(3) 0.02446(15) Uani 1 1 d . . .
Ni3 Ni 0.81004(4) 0.80579(4) 0.31700(3) 0.02350(15) Uani 1 1 d . . .
Ni4 Ni 0.76375(4) 0.75969(4) 0.17492(2) 0.02305(15) Uani 1 1 d . . .
C1 C 0.3790(4) 0.6642(4) 0.3691(2) 0.0338(11) Uani 1 1 d . B .
H1 H 0.3151 0.6402 0.3950 0.041 Uiso 1 1 calc R . .
C2 C 0.5167(4) 1.0238(3) 0.3277(2) 0.0297(10) Uani 1 1 d . B .
H2 H 0.4796 1.0705 0.3455 0.036 Uiso 1 1 calc R . .
C3 C 0.9626(4) 0.6603(3) 0.3704(2) 0.0298(10) Uani 1 1 d . . .
H3 H 1.0142 0.6311 0.3940 0.036 Uiso 1 1 calc R . .
C4 C 0.8855(4) 0.5825(3) 0.1407(2) 0.0276(10) Uani 1 1 d . . .
H4 H 0.9217 0.5373 0.1200 0.033 Uiso 1 1 calc R . .
C11 C 0.4386(4) 0.5295(4) 0.4187(2) 0.0407(12) Uani 1 1 d . B .
H11 H 0.3832 0.5121 0.4473 0.049 Uiso 1 1 calc R . .
C12 C 0.5210(4) 0.4866(4) 0.4112(3) 0.0433(13) Uani 1 1 d . B .
H12 H 0.5350 0.4344 0.4330 0.052 Uiso 1 1 calc R . .
C13 C 0.5797(4) 0.5367(3) 0.3643(2) 0.0338(11) Uani 1 1 d . . .
H13 H 0.6423 0.5228 0.3486 0.041 Uiso 1 1 calc R B .
C21 C 0.2303(4) 0.6242(4) 0.2844(3) 0.0429(13) Uani 1 1 d . B .
H21 H 0.1686 0.6038 0.3085 0.052 Uiso 1 1 calc R . .
C22 C 0.2276(4) 0.6285(4) 0.2225(3) 0.0482(14) Uani 1 1 d . B .
H22 H 0.1644 0.6119 0.1946 0.058 Uiso 1 1 calc R . .
C23 C 0.3368(4) 0.6625(4) 0.2079(2) 0.0369(11) Uani 1 1 d . . .
H23 H 0.3600 0.6726 0.1673 0.044 Uiso 1 1 calc R B .
C31 C 0.3797(4) 1.0169(3) 0.2390(2) 0.0324(11) Uani 1 1 d . B .
H31 H 0.3416 1.0593 0.2556 0.039 Uiso 1 1 calc R . .
C32 C 0.3578(4) 0.9684(4) 0.1834(2) 0.0343(11) Uani 1 1 d . B .
H32 H 0.3014 0.9696 0.1533 0.041 Uiso 1 1 calc R . .
C33 C 0.4351(4) 0.9162(3) 0.1794(2) 0.0312(10) Uani 1 1 d . . .
H33 H 0.4398 0.8758 0.1447 0.037 Uiso 1 1 calc R B .
C41 C 0.6836(5) 1.1657(4) 0.3496(2) 0.0400(12) Uani 1 1 d . B .
H41 H 0.6507 1.2070 0.3720 0.048 Uiso 1 1 calc R . .
C42 C 0.7912(5) 1.1857(4) 0.3376(3) 0.0430(13) Uani 1 1 d . B .
H42 H 0.8485 1.2429 0.3498 0.052 Uiso 1 1 calc R . .
C43 C 0.7992(4) 1.1045(4) 0.3037(2) 0.0351(11) Uani 1 1 d . . .
H43 H 0.8651 1.0980 0.2879 0.042 Uiso 1 1 calc R B .
C51 C 0.8678(4) 0.6392(4) 0.4694(2) 0.0357(11) Uani 1 1 d . A .
H51 H 0.9098 0.6033 0.4906 0.043 Uiso 1 1 calc R . .
C52 C 0.7818(4) 0.6670(4) 0.4912(2) 0.0359(11) Uani 1 1 d . A .
H52 H 0.7521 0.6545 0.5302 0.043 Uiso 1 1 calc R . .
C53 C 0.7467(4) 0.7173(3) 0.4444(2) 0.0320(10) Uani 1 1 d . . .
H53 H 0.6873 0.7450 0.4468 0.038 Uiso 1 1 calc R A .
C61 C 1.1354(4) 0.7972(4) 0.3625(2) 0.0359(11) Uani 1 1 d . A .
H61 H 1.1856 0.7712 0.3852 0.043 Uiso 1 1 calc R . .
C62 C 1.1598(4) 0.8830(4) 0.3348(2) 0.0388(12) Uani 1 1 d . A .
H62 H 1.2299 0.9291 0.3340 0.047 Uiso 1 1 calc R . .
C63 C 1.0606(4) 0.8898(4) 0.3078(2) 0.0329(11) Uani 1 1 d . . .
H63 H 1.0527 0.9434 0.2851 0.040 Uiso 1 1 calc R A .
C71 C 0.7369(4) 0.5072(4) 0.0592(3) 0.0430(13) Uani 1 1 d . A .
H71 H 0.7680 0.4596 0.0425 0.052 Uiso 1 1 calc R . .
C72 C 0.6400(5) 0.5225(4) 0.0399(3) 0.0542(16) Uani 1 1 d . A .
H72 H 0.5900 0.4884 0.0073 0.065 Uiso 1 1 calc R . .
C73 C 0.6298(4) 0.5994(4) 0.0784(3) 0.0402(12) Uani 1 1 d . . .
H73 H 0.5693 0.6261 0.0759 0.048 Uiso 1 1 calc R A .
C81 C 1.0542(4) 0.7071(4) 0.1112(2) 0.0347(11) Uani 1 1 d . A .
H81 H 1.0914 0.6646 0.0939 0.042 Uiso 1 1 calc R . .
C82 C 1.0900(4) 0.8051(4) 0.1160(2) 0.0398(12) Uani 1 1 d . A .
H82 H 1.1567 0.8454 0.1025 0.048 Uiso 1 1 calc R . .
C83 C 1.0084(4) 0.8351(4) 0.1449(2) 0.0329(11) Uani 1 1 d . . .
H83 H 1.0115 0.9011 0.1545 0.039 Uiso 1 1 calc R A .
C91 C 0.4359(4) 0.7697(4) 0.3909(2) 0.0309(10) Uani 1 1 d . . .
C92 C 0.4396(4) 0.8459(3) 0.3527(2) 0.0301(10) Uani 1 1 d . . .
H92 H 0.3996 0.8338 0.3137 0.036 Uiso 1 1 calc R . .
C93 C 0.5017(4) 0.9400(3) 0.3709(2) 0.0297(10) Uani 1 1 d . . .
C94 C 0.5532(4) 0.9585(4) 0.4296(2) 0.0342(11) Uani 1 1 d . . .
H94 H 0.5944 1.0230 0.4427 0.041 Uiso 1 1 calc R . .
C95 C 0.5446(4) 0.8827(4) 0.4695(2) 0.0395(12) Uani 1 1 d . . .
H95 H 0.5782 0.8957 0.5101 0.047 Uiso 1 1 calc R . .
C96 C 0.4867(4) 0.7881(4) 0.4498(2) 0.0363(11) Uani 1 1 d . . .
H96 H 0.4821 0.7361 0.4766 0.044 Uiso 1 1 calc R . .
C101 C 0.9105(4) 0.5896(3) 0.3162(2) 0.0276(10) Uani 1 1 d . . .
C102 C 0.9313(4) 0.6140(3) 0.2556(2) 0.0277(10) Uani 1 1 d . . .
H102 H 0.9859 0.6721 0.2476 0.033 Uiso 1 1 calc R . .
C103 C 0.8716(4) 0.5528(3) 0.2068(2) 0.0279(10) Uani 1 1 d . . .
C104 C 0.7987(4) 0.4643(3) 0.2188(2) 0.0364(11) Uani 1 1 d . . .
H104 H 0.7592 0.4220 0.1857 0.044 Uiso 1 1 calc R . .
C105 C 0.7832(5) 0.4376(4) 0.2789(3) 0.0407(12) Uani 1 1 d . . .
H105 H 0.7343 0.3762 0.2867 0.049 Uiso 1 1 calc R . .
C106 C 0.8384(4) 0.4996(3) 0.3279(2) 0.0338(11) Uani 1 1 d . . .
H106 H 0.8271 0.4810 0.3692 0.041 Uiso 1 1 calc R . .
N11 N 0.5377(3) 0.6065(3) 0.34407(17) 0.0284(8) Uani 1 1 d . B .
N12 N 0.4501(3) 0.6007(3) 0.37837(18) 0.0305(9) Uani 1 1 d . . .
N21 N 0.4041(3) 0.6788(3) 0.25860(18) 0.0299(9) Uani 1 1 d . B .
N22 N 0.3361(3) 0.6539(3) 0.30578(19) 0.0315(9) Uani 1 1 d . . .
N31 N 0.5011(3) 0.9304(3) 0.23009(18) 0.0300(9) Uani 1 1 d . B .
N32 N 0.4661(3) 0.9933(3) 0.26666(17) 0.0293(8) Uani 1 1 d . . .
N41 N 0.7031(3) 1.0369(3) 0.29607(18) 0.0296(8) Uani 1 1 d . B .
N42 N 0.6321(3) 1.0768(3) 0.32415(18) 0.0299(9) Uani 1 1 d . . .
N51 N 0.8064(3) 0.7216(3) 0.39578(18) 0.0283(8) Uani 1 1 d . . .
N52 N 0.8818(3) 0.6726(3) 0.41215(18) 0.0297(8) Uani 1 1 d . . .
N61 N 0.9783(3) 0.8121(3) 0.31753(18) 0.0291(8) Uani 1 1 d . . .
N62 N 1.0264(3) 0.7547(3) 0.35196(17) 0.0296(8) Uani 1 1 d . . .
N71 N 0.7149(3) 0.6299(3) 0.11868(17) 0.0278(8) Uani 1 1 d . . .
N72 N 0.7808(3) 0.5718(3) 0.10629(17) 0.0286(8) Uani 1 1 d . . .
N81 N 0.9262(3) 0.7591(3) 0.15710(17) 0.0284(8) Uani 1 1 d . . .
N82 N 0.9556(3) 0.6805(3) 0.13570(17) 0.0282(8) Uani 1 1 d . . .
O1 O 0.6505(2) 0.8146(2) 0.31074(14) 0.0247(6) Uani 1 1 d D . .
H1A H 0.624(4) 0.830(3) 0.3393(18) 0.025(13) Uiso 1 1 d D . .
O2 O 0.6100(2) 0.7732(2) 0.19042(14) 0.0237(6) Uani 1 1 d D . .
H2A H 0.570(4) 0.764(4) 0.1615(18) 0.029(15) Uiso 1 1 d D . .
O3 O 0.7344(2) 0.6915(2) 0.25693(14) 0.0234(6) Uani 1 1 d D . .
H3A H 0.750(4) 0.643(3) 0.261(2) 0.027(14) Uiso 1 1 d D . .
O4 O 0.8077(2) 0.8794(2) 0.23678(14) 0.0244(6) Uani 1 1 d D . .
H4A H 0.859(3) 0.921(3) 0.229(2) 0.034(15) Uiso 1 1 d D . .
C64 C 0.7500(6) 1.0568(5) 0.1468(3) 0.0571(16) Uani 1 1 d . . .
H64 H 0.8163 1.0448 0.1354 0.069 Uiso 1 1 calc R B .
C65 C 0.6549(8) 1.1720(6) 0.1630(4) 0.086(2) Uani 1 1 d . . .
H65A H 0.5941 1.1129 0.1658 0.129 Uiso 1 1 calc R B .
H65B H 0.6335 1.2145 0.1332 0.129 Uiso 1 1 calc R . .
H65C H 0.6728 1.2066 0.2035 0.129 Uiso 1 1 calc R . .
C66 C 0.8377(7) 1.2268(6) 0.1241(5) 0.099(3) Uani 1 1 d . . .
H66A H 0.8955 1.1998 0.1100 0.149 Uiso 1 1 calc R B .
H66B H 0.8673 1.2737 0.1590 0.149 Uiso 1 1 calc R . .
H66C H 0.8111 1.2599 0.0904 0.149 Uiso 1 1 calc R . .
N6 N 0.7457(5) 1.1469(4) 0.1439(3) 0.0708(17) Uani 1 1 d . B .
O6 O 0.6833(4) 0.9900(3) 0.16160(17) 0.0460(9) Uani 1 1 d . B .
C74 C 0.7119(4) 0.8546(4) 0.0599(2) 0.0393(12) Uani 1 1 d D . .
H74 H 0.6383 0.8176 0.0646 0.047 Uiso 1 1 calc R A .
C75 C 0.8363(5) 0.9737(5) 0.0022(3) 0.0617(18) Uani 1 1 d D . .
H75A H 0.8894 0.9669 0.0349 0.093 Uiso 1 1 calc R A .
H75B H 0.8343 1.0417 0.0020 0.093 Uiso 1 1 calc R . .
H75C H 0.8580 0.9545 -0.0378 0.093 Uiso 1 1 calc R . .
C76 C 0.6391(7) 0.9191(7) -0.0291(4) 0.095(3) Uani 1 1 d D . .
H76A H 0.5708 0.8728 -0.0183 0.142 Uiso 1 1 calc R A .
H76B H 0.6544 0.9038 -0.0714 0.142 Uiso 1 1 calc R . .
H76C H 0.6317 0.9855 -0.0261 0.142 Uiso 1 1 calc R . .
N7 N 0.7294(4) 0.9121(3) 0.0133(2) 0.0477(12) Uani 1 1 d D . .
O7 O 0.7821(3) 0.8447(2) 0.09757(15) 0.0332(7) Uani 1 1 d D . .
C84A C 0.9123(8) 0.9960(7) 0.3987(5) 0.040(2) Uiso 0.50 1 d PD A 1
H84A H 0.9707 1.0187 0.3725 0.048 Uiso 0.50 1 calc PR A 1
C85A C 0.8362(11) 1.0326(10) 0.4957(6) 0.058(3) Uiso 0.50 1 d PD A 1
H85A H 0.7954 1.0814 0.4928 0.087 Uiso 0.50 1 calc PR A 1
H85B H 0.8745 1.0390 0.5366 0.087 Uiso 0.50 1 calc PR A 1
H85C H 0.7851 0.9672 0.4893 0.087 Uiso 0.50 1 calc PR A 1
C86A C 1.0033(10) 1.1388(9) 0.4577(6) 0.060(3) Uiso 0.50 1 d PD A 1
H86A H 0.9737 1.1951 0.4600 0.091 Uiso 0.50 1 calc PR A 1
H86B H 1.0474 1.1430 0.4218 0.091 Uiso 0.50 1 calc PR A 1
H86C H 1.0494 1.1387 0.4953 0.091 Uiso 0.50 1 calc PR A 1
N8A N 0.9108(10) 1.0470(8) 0.4517(5) 0.037(4) Uiso 0.50 1 d PD A 1
O8A O 0.8403(6) 0.9214(5) 0.3837(3) 0.0328(16) Uiso 0.50 1 d PD A 1
C84B C 0.8596(8) 0.9679(6) 0.4191(4) 0.030(2) Uiso 0.50 1 d PD A 2
H84B H 0.7986 0.9330 0.4404 0.037 Uiso 0.50 1 calc PR A 2
C85B C 1.0190(11) 1.1122(10) 0.4178(7) 0.069(4) Uiso 0.50 1 d PD A 2
H85D H 1.0329 1.0793 0.3802 0.104 Uiso 0.50 1 calc PR A 2
H85E H 1.0832 1.1246 0.4472 0.104 Uiso 0.50 1 calc PR A 2
H85F H 1.0052 1.1741 0.4077 0.104 Uiso 0.50 1 calc PR A 2
C86B C 0.8949(14) 1.0854(12) 0.5040(6) 0.075(4) Uiso 0.50 1 d PD A 2
H86D H 0.9565 1.0971 0.5351 0.112 Uiso 0.50 1 calc PR A 2
H86E H 0.8326 1.0342 0.5172 0.112 Uiso 0.50 1 calc PR A 2
H86F H 0.8735 1.1456 0.4991 0.112 Uiso 0.50 1 calc PR A 2
N8B N 0.9288(10) 1.0538(8) 0.4437(5) 0.038(4) Uiso 0.50 1 d PD A 2
O8B O 0.8787(6) 0.9367(5) 0.3681(3) 0.0262(14) Uiso 0.50 1 d PD A 2
Cl1 Cl 0.35566(10) 0.73623(9) 0.03024(6) 0.0379(3) Uani 1 1 d . . .
O11 O 0.4438(3) 0.7343(3) 0.07363(19) 0.0547(10) Uani 1 1 d . . .
O12 O 0.2596(3) 0.6610(3) 0.0429(2) 0.0643(13) Uani 1 1 d . . .
O13 O 0.3345(5) 0.8286(3) 0.0372(2) 0.0743(14) Uani 1 1 d . . .
O14 O 0.3865(4) 0.7196(3) -0.03009(19) 0.0674(13) Uani 1 1 d . . .
Cl2 Cl 0.80657(10) 0.35737(10) 0.49010(6) 0.0390(3) Uani 1 1 d . . .
O21 O 0.8379(4) 0.4041(4) 0.5508(2) 0.0639(12) Uani 1 1 d . . .
O22 O 0.7189(4) 0.3859(4) 0.4639(2) 0.0744(14) Uani 1 1 d . . .
O23 O 0.8962(4) 0.3834(4) 0.4529(2) 0.0775(16) Uani 1 1 d . . .
O24 O 0.7728(5) 0.2551(4) 0.4983(3) 0.0890(17) Uani 1 1 d . . .
Cl3 Cl 0.64956(14) 0.79547(11) 0.62393(7) 0.0541(4) Uani 1 1 d . . .
O31 O 0.6796(4) 0.8967(3) 0.6163(2) 0.0753(14) Uani 1 1 d . . .
O32 O 0.6160(5) 0.7431(4) 0.5672(2) 0.0819(16) Uani 1 1 d . . .
O33 O 0.7394(5) 0.7645(6) 0.6497(3) 0.112(2) Uani 1 1 d . . .
O34 O 0.5617(5) 0.7737(4) 0.6637(3) 0.0930(18) Uani 1 1 d . . .
Cl4 Cl 0.92888(13) 0.89290(10) 0.82089(8) 0.0543(4) Uani 1 1 d . . .
O41 O 1.0011(4) 0.9388(3) 0.7782(3) 0.0738(14) Uani 1 1 d . . .
O42 O 0.9105(5) 0.7913(3) 0.8185(3) 0.0841(16) Uani 1 1 d . . .
O43 O 0.8319(4) 0.9221(4) 0.8178(4) 0.102(2) Uani 1 1 d . . .
O44 O 0.9805(7) 0.9271(5) 0.8823(3) 0.111(2) Uani 1 1 d . . .
C54A C 0.4565(12) 0.4782(9) 0.2219(7) 0.0603(17) Uani 0.51(3) 1 d PD B 3
H54A H 0.4036 0.4855 0.2495 0.072 Uiso 0.51(3) 1 calc PR B 3
C55A C 0.5165(19) 0.3649(15) 0.1586(11) 0.088(4) Uiso 0.51(3) 1 d PD B 3
H55A H 0.4741 0.3316 0.1213 0.132 Uiso 0.51(3) 1 calc PR B 3
H55B H 0.5544 0.3218 0.1785 0.132 Uiso 0.51(3) 1 calc PR B 3
H55C H 0.5706 0.4245 0.1475 0.132 Uiso 0.51(3) 1 calc PR B 3
C56A C 0.3612(18) 0.2999(13) 0.2118(9) 0.088(4) Uiso 0.51(3) 1 d PD B 3
H56A H 0.3278 0.3093 0.2502 0.132 Uiso 0.51(3) 1 calc PR B 3
H56B H 0.3950 0.2464 0.2156 0.132 Uiso 0.51(3) 1 calc PR B 3
H56C H 0.3046 0.2840 0.1777 0.132 Uiso 0.51(3) 1 calc PR B 3
N5A N 0.4450(13) 0.3893(10) 0.1997(7) 0.050(2) Uani 0.51(3) 1 d PD B 3
O5A O 0.5260(3) 0.5519(2) 0.21176(16) 0.0398(8) Uani 0.51(3) 1 d PD B 3
C54B C 0.4520(11) 0.4814(9) 0.2191(8) 0.0603(17) Uani 0.49(3) 1 d PD B 4
H54B H 0.4062 0.4872 0.2512 0.072 Uiso 0.49(3) 1 calc PR B 4
C55B C 0.486(2) 0.3739(15) 0.1385(11) 0.088(4) Uiso 0.49(3) 1 d PD B 4
H55D H 0.4406 0.3661 0.0997 0.132 Uiso 0.49(3) 1 calc PR B 4
H55E H 0.5054 0.3136 0.1460 0.132 Uiso 0.49(3) 1 calc PR B 4
H55F H 0.5527 0.4276 0.1359 0.132 Uiso 0.49(3) 1 calc PR B 4
C56B C 0.3285(18) 0.3207(15) 0.2074(10) 0.088(4) Uiso 0.49(3) 1 d PD B 4
H56D H 0.3516 0.2831 0.2397 0.132 Uiso 0.49(3) 1 calc PR B 4
H56E H 0.2934 0.2769 0.1720 0.132 Uiso 0.49(3) 1 calc PR B 4
H56F H 0.2763 0.3529 0.2234 0.132 Uiso 0.49(3) 1 calc PR B 4
N5B N 0.4256(14) 0.3951(11) 0.1877(8) 0.050(2) Uani 0.49(3) 1 d PD B 4
O5B O 0.5260(3) 0.5519(2) 0.21176(16) 0.0398(8) Uani 0.49(3) 1 d PD B 4
C1S C 0.0283(8) 0.3972(7) 0.0489(5) 0.099(3) Uiso 1 1 d D . .
H1S H -0.0287 0.3667 0.0186 0.119 Uiso 1 1 calc R . .
C2S C 0.1995(9) 0.4191(8) 0.1002(5) 0.126(4) Uiso 1 1 d D . .
H2S1 H 0.2022 0.4883 0.1009 0.190 Uiso 1 1 calc R . .
H2S2 H 0.2692 0.4113 0.0871 0.190 Uiso 1 1 calc R . .
H2S3 H 0.1869 0.3946 0.1415 0.190 Uiso 1 1 calc R . .
C3S C 0.1257(6) 0.2792(5) 0.0263(3) 0.0634(17) Uiso 1 1 d D . .
H3S1 H 0.0616 0.2481 -0.0017 0.095 Uiso 1 1 calc R . .
H3S2 H 0.1355 0.2333 0.0571 0.095 Uiso 1 1 calc R . .
H3S3 H 0.1912 0.2983 0.0027 0.095 Uiso 1 1 calc R . .
N1S N 0.1096(5) 0.3639(5) 0.0566(3) 0.0775(17) Uiso 1 1 d D . .
O1S O 0.0210(6) 0.4706(5) 0.0806(3) 0.105(2) Uiso 1 1 d D . .
O3S O 0.2171(6) 0.4210(6) 0.3513(4) 0.124(2) Uiso 1 1 d D . .
C7S C 0.0982(6) 0.3916(6) 0.3508(3) 0.074(2) Uiso 1 1 d D . .
H7S1 H 0.0722 0.4443 0.3695 0.089 Uiso 1 1 calc R . .
H7S2 H 0.0725 0.3326 0.3746 0.089 Uiso 1 1 calc R . .
C8S C 0.0540(8) 0.3703(8) 0.2830(4) 0.105(3) Uiso 1 1 d D . .
H8S1 H 0.0867 0.4267 0.2589 0.158 Uiso 1 1 calc R . .
H8S2 H -0.0260 0.3575 0.2805 0.158 Uiso 1 1 calc R . .
H8S3 H 0.0731 0.3131 0.2664 0.158 Uiso 1 1 calc R . .

loop_
_atom_site_aniso_label
_atom_site_aniso_U_11
_atom_site_aniso_U_22
_atom_site_aniso_U_33
_atom_site_aniso_U_23
_atom_site_aniso_U_13
_atom_site_aniso_U_12
Ni1 0.0221(3) 0.0224(3) 0.0264(3) 0.0007(2) 0.0018(2) 0.0063(2)
Ni2 0.0279(3) 0.0229(3) 0.0249(3) 0.0005(2) 0.0035(2) 0.0107(2)
Ni3 0.0234(3) 0.0230(3) 0.0241(3) -0.0016(2) -0.0001(2) 0.0070(2)
Ni4 0.0235(3) 0.0228(3) 0.0237(3) -0.0018(2) 0.0022(2) 0.0081(2)
C1 0.027(2) 0.039(3) 0.038(3) 0.008(2) 0.008(2) 0.010(2)
C2 0.032(2) 0.032(2) 0.028(2) -0.0033(19) 0.0022(19) 0.015(2)
C3 0.029(2) 0.034(3) 0.030(2) 0.002(2) -0.0012(19) 0.016(2)
C4 0.028(2) 0.029(2) 0.029(2) -0.0044(19) -0.0006(19) 0.0126(19)
C11 0.037(3) 0.041(3) 0.041(3) 0.013(2) 0.006(2) 0.005(2)
C12 0.042(3) 0.032(3) 0.054(3) 0.014(2) -0.002(3) 0.006(2)
C13 0.033(3) 0.029(3) 0.039(3) 0.002(2) 0.000(2) 0.010(2)
C21 0.023(2) 0.049(3) 0.056(4) 0.013(3) 0.004(2) 0.007(2)
C22 0.028(3) 0.062(4) 0.053(4) 0.010(3) -0.006(2) 0.011(3)
C23 0.035(3) 0.039(3) 0.037(3) 0.003(2) -0.005(2) 0.012(2)
C31 0.033(3) 0.031(3) 0.038(3) 0.007(2) 0.003(2) 0.016(2)
C32 0.032(3) 0.036(3) 0.036(3) 0.001(2) -0.003(2) 0.012(2)
C33 0.036(3) 0.030(2) 0.028(2) -0.0004(19) -0.001(2) 0.010(2)
C41 0.054(3) 0.027(3) 0.040(3) -0.007(2) -0.001(2) 0.016(2)
C42 0.046(3) 0.025(3) 0.054(3) -0.002(2) 0.000(3) 0.004(2)
C43 0.036(3) 0.031(3) 0.037(3) 0.000(2) 0.003(2) 0.008(2)
C51 0.042(3) 0.037(3) 0.026(3) 0.004(2) -0.005(2) 0.010(2)
C52 0.042(3) 0.038(3) 0.027(3) 0.003(2) 0.007(2) 0.010(2)
C53 0.031(2) 0.034(3) 0.030(3) -0.002(2) 0.005(2) 0.008(2)
C61 0.023(2) 0.045(3) 0.039(3) -0.005(2) -0.005(2) 0.011(2)
C62 0.024(2) 0.045(3) 0.043(3) -0.004(2) 0.000(2) 0.004(2)
C63 0.032(3) 0.034(3) 0.031(3) 0.000(2) 0.005(2) 0.006(2)
C71 0.042(3) 0.037(3) 0.050(3) -0.021(2) -0.008(2) 0.017(2)
C72 0.047(3) 0.055(4) 0.061(4) -0.031(3) -0.021(3) 0.024(3)
C73 0.031(3) 0.039(3) 0.050(3) -0.013(2) -0.010(2) 0.013(2)
C81 0.031(3) 0.048(3) 0.030(3) 0.000(2) 0.004(2) 0.019(2)
C82 0.027(3) 0.048(3) 0.042(3) 0.003(2) 0.008(2) 0.007(2)
C83 0.027(2) 0.032(3) 0.037(3) 0.001(2) 0.001(2) 0.004(2)
C91 0.025(2) 0.038(3) 0.033(3) 0.003(2) 0.010(2) 0.012(2)
C92 0.027(2) 0.040(3) 0.028(2) 0.001(2) 0.0058(19) 0.016(2)
C93 0.033(2) 0.033(3) 0.029(2) 0.000(2) 0.008(2) 0.019(2)
C94 0.040(3) 0.036(3) 0.031(3) -0.005(2) 0.004(2) 0.017(2)
C95 0.048(3) 0.048(3) 0.027(3) 0.001(2) 0.003(2) 0.021(3)
C96 0.042(3) 0.042(3) 0.031(3) 0.008(2) 0.012(2) 0.020(2)
C101 0.028(2) 0.029(2) 0.031(2) -0.0007(19) -0.0016(19) 0.0170(19)
C102 0.027(2) 0.029(2) 0.029(2) -0.0010(19) 0.0004(19) 0.0126(19)
C103 0.028(2) 0.027(2) 0.033(3) -0.0014(19) 0.0021(19) 0.0164(19)
C104 0.045(3) 0.026(2) 0.038(3) -0.002(2) -0.004(2) 0.012(2)
C105 0.050(3) 0.025(3) 0.047(3) 0.005(2) 0.005(3) 0.010(2)
C106 0.043(3) 0.026(2) 0.037(3) 0.007(2) 0.003(2) 0.015(2)
N11 0.028(2) 0.028(2) 0.029(2) 0.0035(16) 0.0019(16) 0.0068(16)
N12 0.027(2) 0.028(2) 0.035(2) 0.0068(17) 0.0062(17) 0.0053(16)
N21 0.027(2) 0.032(2) 0.032(2) 0.0049(17) 0.0040(17) 0.0097(17)
N22 0.025(2) 0.033(2) 0.037(2) 0.0066(17) 0.0022(17) 0.0076(17)
N31 0.037(2) 0.028(2) 0.028(2) -0.0032(16) 0.0019(17) 0.0156(17)
N32 0.034(2) 0.029(2) 0.028(2) -0.0003(16) 0.0028(17) 0.0160(17)
N41 0.036(2) 0.027(2) 0.028(2) 0.0009(16) 0.0036(17) 0.0129(17)
N42 0.037(2) 0.027(2) 0.030(2) 0.0002(16) 0.0004(17) 0.0157(17)
N51 0.028(2) 0.028(2) 0.030(2) -0.0008(16) -0.0015(16) 0.0116(16)
N52 0.033(2) 0.030(2) 0.028(2) 0.0009(16) -0.0015(17) 0.0129(17)
N61 0.028(2) 0.029(2) 0.030(2) -0.0006(16) -0.0010(16) 0.0085(17)
N62 0.027(2) 0.036(2) 0.026(2) 0.0000(16) -0.0022(16) 0.0113(17)
N71 0.026(2) 0.029(2) 0.029(2) -0.0031(16) 0.0005(16) 0.0096(16)
N72 0.030(2) 0.027(2) 0.030(2) -0.0053(16) 0.0010(16) 0.0117(16)
N81 0.029(2) 0.029(2) 0.029(2) -0.0014(16) 0.0032(16) 0.0117(17)
N82 0.027(2) 0.033(2) 0.028(2) -0.0018(16) 0.0021(16) 0.0133(17)
O1 0.0271(16) 0.0254(16) 0.0230(16) -0.0006(13) 0.0050(13) 0.0095(13)
O2 0.0229(16) 0.0249(16) 0.0239(17) -0.0013(13) -0.0014(13) 0.0088(13)
O3 0.0236(15) 0.0214(16) 0.0271(16) 0.0006(13) 0.0011(12) 0.0097(13)
O4 0.0230(16) 0.0222(16) 0.0267(16) -0.0007(13) 0.0042(13) 0.0039(13)
C64 0.059(4) 0.064(4) 0.051(4) 0.001(3) 0.006(3) 0.022(3)
C65 0.104(7) 0.067(5) 0.097(6) 0.013(4) 0.025(5) 0.036(5)
C66 0.079(6) 0.069(5) 0.140(9) 0.029(5) 0.004(6) 0.002(4)
N6 0.068(4) 0.064(4) 0.089(4) 0.027(3) 0.011(3) 0.028(3)
O6 0.072(3) 0.032(2) 0.036(2) 0.0105(16) 0.0113(19) 0.016(2)
C74 0.037(3) 0.037(3) 0.040(3) 0.006(2) 0.003(2) 0.004(2)
C75 0.063(4) 0.068(4) 0.047(4) 0.018(3) 0.015(3) 0.004(3)
C76 0.091(6) 0.089(6) 0.085(6) 0.047(5) -0.030(5) -0.006(5)
N7 0.055(3) 0.044(3) 0.039(3) 0.015(2) 0.001(2) 0.005(2)
O7 0.0336(18) 0.0374(19) 0.0299(18) 0.0053(14) 0.0045(15) 0.0115(15)
Cl1 0.0418(7) 0.0381(7) 0.0340(6) -0.0060(5) 0.0007(5) 0.0125(5)
O11 0.047(2) 0.073(3) 0.050(2) -0.005(2) -0.0032(19) 0.029(2)
O12 0.045(2) 0.068(3) 0.067(3) -0.022(2) 0.015(2) -0.005(2)
O13 0.100(4) 0.054(3) 0.078(3) -0.008(2) -0.012(3) 0.040(3)
O14 0.090(3) 0.067(3) 0.038(2) -0.004(2) 0.016(2) 0.009(3)
Cl2 0.0413(7) 0.0462(7) 0.0347(7) 0.0072(5) 0.0059(5) 0.0194(6)
O21 0.059(3) 0.085(3) 0.048(3) -0.006(2) 0.009(2) 0.021(2)
O22 0.050(3) 0.090(4) 0.090(4) 0.032(3) -0.004(2) 0.028(3)
O23 0.054(3) 0.137(5) 0.052(3) 0.023(3) 0.019(2) 0.040(3)
O24 0.136(5) 0.060(3) 0.079(4) 0.021(3) 0.010(3) 0.037(3)
Cl3 0.0766(10) 0.0542(9) 0.0424(8) -0.0057(6) -0.0045(7) 0.0387(8)
O31 0.088(4) 0.049(3) 0.083(4) -0.015(2) 0.001(3) 0.013(3)
O32 0.130(5) 0.056(3) 0.058(3) -0.006(2) 0.009(3) 0.023(3)
O33 0.104(5) 0.151(6) 0.111(5) 0.031(4) 0.000(4) 0.084(5)
O34 0.109(4) 0.077(4) 0.111(5) 0.017(3) 0.051(4) 0.046(3)
Cl4 0.0582(9) 0.0328(7) 0.0716(10) 0.0042(7) 0.0130(8) 0.0105(6)
O41 0.059(3) 0.063(3) 0.105(4) 0.023(3) 0.036(3) 0.018(2)
O42 0.117(5) 0.039(3) 0.095(4) 0.006(2) 0.017(3) 0.016(3)
O43 0.054(3) 0.078(4) 0.182(7) -0.003(4) 0.036(4) 0.027(3)
O44 0.166(7) 0.082(4) 0.079(4) -0.011(3) -0.020(4) 0.033(4)
C54A 0.072(5) 0.054(4) 0.049(4) -0.001(3) -0.001(3) 0.011(4)
N5A 0.045(5) 0.038(3) 0.061(6) -0.003(3) -0.006(4) 0.004(3)
O5A 0.041(2) 0.0276(18) 0.042(2) -0.0018(15) 0.0054(16) -0.0056(16)
C54B 0.072(5) 0.054(4) 0.049(4) -0.001(3) -0.001(3) 0.011(4)
N5B 0.045(5) 0.038(3) 0.061(6) -0.003(3) -0.006(4) 0.004(3)
O5B 0.041(2) 0.0276(18) 0.042(2) -0.0018(15) 0.0054(16) -0.0056(16)

loop_
_atom_type_symbol
_atom_type_description
_atom_type_scat_dispersion_real
_atom_type_scat_dispersion_imag
_atom_type_scat_source
C C 0.0033 0.0016 'International Tables Vol C Tables 4.2.6.8 and 6.1.1.4'
H H 0.0000 0.0000 'International Tables Vol C Tables 4.2.6.8 and 6.1.1.4'
N N 0.0061 0.0033 'International Tables Vol C Tables 4.2.6.8 and 6.1.1.4'
O O 0.0106 0.0060 'International Tables Vol C Tables 4.2.6.8 and 6.1.1.4'
Cl Cl 0.1484 0.1585 'International Tables Vol C Tables 4.2.6.8 and 6.1.1.4'
Ni Ni 0.3393 1.1124 'International Tables Vol C Tables 4.2.6.8 and 6.1.1.4'

loop_
_geom_angle_atom_site_label_1
_geom_angle_atom_site_label_2
_geom_angle_atom_site_label_3
_geom_angle
O1 Ni1 O3 77.91(12)
O1 Ni1 O2 80.41(12)
O3 Ni1 O2 78.91(12)
O1 Ni1 N11 94.60(14)
O3 Ni1 N11 100.94(13)
O2 Ni1 N11 174.94(14)
O1 Ni1 O5A 167.53(13)
O3 Ni1 O5A 89.67(13)
O2 Ni1 O5A 96.25(13)
N11 Ni1 O5A 88.80(14)
O1 Ni1 N21 105.51(14)
O3 Ni1 N21 172.49(14)
O2 Ni1 N21 94.95(13)
N11 Ni1 N21 85.56(15)
O5A Ni1 N21 86.69(15)
O1 Ni2 O4 79.22(12)
O1 Ni2 O2 80.09(12)
O4 Ni2 O2 80.61(12)
O1 Ni2 O6 170.82(14)
O4 Ni2 O6 92.38(14)
O2 Ni2 O6 94.99(14)
O1 Ni2 N31 105.69(14)
O4 Ni2 N31 172.49(14)
O2 Ni2 N31 94.52(14)
O6 Ni2 N31 82.31(16)
O1 Ni2 N41 95.73(14)
O4 Ni2 N41 99.75(14)
O2 Ni2 N41 175.68(13)
O6 Ni2 N41 89.31(15)
N31 Ni2 N41 85.54(15)
O3 Ni3 O1 77.96(12)
O3 Ni3 O4 80.22(12)
O1 Ni3 O4 78.55(12)
O3 Ni3 O8B 170.66(19)
O1 Ni3 O8B 97.0(2)
O4 Ni3 O8B 91.1(2)
O3 Ni3 O8A 163.2(2)
O1 Ni3 O8A 85.8(2)
O4 Ni3 O8A 100.8(2)
O8B Ni3 O8A 16.6(2)
O3 Ni3 N61 104.26(13)
O1 Ni3 N61 173.18(13)
O4 Ni3 N61 95.39(13)
O8B Ni3 N61 79.9(2)
O8A Ni3 N61 92.3(2)
O3 Ni3 N51 95.91(14)
O1 Ni3 N51 100.50(13)
O4 Ni3 N51 176.12(14)
O8B Ni3 N51 92.7(2)
O8A Ni3 N51 82.8(2)
N61 Ni3 N51 85.76(14)
O3 Ni4 O2 78.85(12)
O3 Ni4 O4 79.62(12)
O2 Ni4 O4 80.56(12)
O3 Ni4 O7 171.04(12)
O2 Ni4 O7 94.26(12)
O4 Ni4 O7 93.69(13)
O3 Ni4 N71 95.25(14)
O2 Ni4 N71 98.30(13)
O4 Ni4 N71 174.87(14)
O7 Ni4 N71 91.38(14)
O3 Ni4 N81 104.65(13)
O2 Ni4 N81 174.88(13)
O4 Ni4 N81 96.30(13)
O7 Ni4 N81 81.87(14)
N71 Ni4 N81 85.19(14)
N22 C1 N12 109.5(4)
N22 C1 C91 113.5(4)
N12 C1 C91 112.3(4)
N22 C1 H1 107.1
N12 C1 H1 107.1
C91 C1 H1 107.1
N32 C2 N42 110.1(4)
N32 C2 C93 113.1(4)
N42 C2 C93 111.9(4)
N32 C2 H2 107.1
N42 C2 H2 107.1
C93 C2 H2 107.1
N62 C3 N52 109.8(4)
N62 C3 C101 113.5(4)
N52 C3 C101 111.8(4)
N62 C3 H3 107.1
N52 C3 H3 107.1
C101 C3 H3 107.1
N82 C4 N72 109.4(4)
N82 C4 C103 113.3(4)
N72 C4 C103 112.5(4)
N82 C4 H4 107.1
N72 C4 H4 107.1
C103 C4 H4 107.1
N12 C11 C12 107.7(4)
N12 C11 H11 126.2
C12 C11 H11 126.2
C11 C12 C13 104.6(4)
C11 C12 H12 127.7
C13 C12 H12 127.7
N11 C13 C12 111.9(4)
N11 C13 H13 124.1
C12 C13 H13 124.1
N22 C21 C22 107.6(5)
N22 C21 H21 126.2
C22 C21 H21 126.2
C21 C22 C23 105.8(5)
C21 C22 H22 127.1
C23 C22 H22 127.1
N21 C23 C22 110.9(5)
N21 C23 H23 124.5
C22 C23 H23 124.5
C32 C31 N32 106.9(4)
C32 C31 H31 126.6
N32 C31 H31 126.6
C31 C32 C33 105.9(4)
C31 C32 H32 127.1
C33 C32 H32 127.1
N31 C33 C32 111.2(4)
N31 C33 H33 124.4
C32 C33 H33 124.4
N42 C41 C42 107.5(4)
N42 C41 H41 126.2
C42 C41 H41 126.2
C41 C42 C43 105.0(5)
C41 C42 H42 127.5
C43 C42 H42 127.5
N41 C43 C42 111.5(5)
N41 C43 H43 124.2
C42 C43 H43 124.2
N52 C51 C52 106.9(4)
N52 C51 H51 126.5
C52 C51 H51 126.5
C51 C52 C53 105.8(4)
C51 C52 H52 127.1
C53 C52 H52 127.1
N51 C53 C52 111.6(4)
N51 C53 H53 124.2
C52 C53 H53 124.2
C62 C61 N62 107.7(4)
C62 C61 H61 126.1
N62 C61 H61 126.1
C61 C62 C63 105.4(4)
C61 C62 H62 127.3
C63 C62 H62 127.3
N61 C63 C62 111.7(5)
N61 C63 H63 124.1
C62 C63 H63 124.1
N72 C71 C72 107.4(4)
N72 C71 H71 126.3
C72 C71 H71 126.3
C71 C72 C73 105.2(5)
C71 C72 H72 127.4
C73 C72 H72 127.4
N71 C73 C72 111.3(5)
N71 C73 H73 124.4
C72 C73 H73 124.4
C82 C81 N82 107.2(4)
C82 C81 H81 126.4
N82 C81 H81 126.4
C81 C82 C83 105.6(4)
C81 C82 H82 127.2
C83 C82 H82 127.2
N81 C83 C82 110.9(4)
N81 C83 H83 124.5
C82 C83 H83 124.5
C92 C91 C96 120.0(5)
C92 C91 C1 121.2(4)
C96 C91 C1 118.7(4)
C91 C92 C93 120.3(5)
C91 C92 H92 119.8
C93 C92 H92 119.8
C94 C93 C92 119.6(4)
C94 C93 C2 118.6(4)
C92 C93 C2 121.8(4)
C93 C94 C95 120.1(5)
C93 C94 H94 120.0
C95 C94 H94 120.0
C96 C95 C94 119.9(5)
C96 C95 H95 120.0
C94 C95 H95 120.0
C91 C96 C95 119.8(5)
C91 C96 H96 120.1
C95 C96 H96 120.1
C102 C101 C106 119.9(4)
C102 C101 C3 121.3(4)
C106 C101 C3 118.8(4)
C101 C102 C103 119.7(4)
C101 C102 H102 120.1
C103 C102 H102 120.1
C104 C103 C102 119.8(4)
C104 C103 C4 119.6(4)
C102 C103 C4 120.6(4)
C105 C104 C103 120.2(5)
C105 C104 H104 119.9
C103 C104 H104 119.9
C104 C105 C106 120.7(5)
C104 C105 H105 119.7
C106 C105 H105 119.7
C105 C106 C101 119.5(5)
C105 C106 H106 120.3
C101 C106 H106 120.3
C13 N11 N12 104.5(4)
C13 N11 Ni1 128.1(3)
N12 N11 Ni1 125.8(3)
C11 N12 N11 111.3(4)
C11 N12 C1 126.9(4)
N11 N12 C1 121.8(4)
C23 N21 N22 104.5(4)
C23 N21 Ni1 126.8(3)
N22 N21 Ni1 124.6(3)
C21 N22 N21 111.1(4)
C21 N22 C1 127.6(4)
N21 N22 C1 121.3(4)
C33 N31 N32 104.6(4)
C33 N31 Ni2 127.0(3)
N32 N31 Ni2 124.9(3)
C31 N32 N31 111.5(4)
C31 N32 C2 127.6(4)
N31 N32 C2 120.9(4)
C43 N41 N42 104.6(4)
C43 N41 Ni2 129.4(3)
N42 N41 Ni2 125.1(3)
C41 N42 N41 111.3(4)
C41 N42 C2 126.6(4)
N41 N42 C2 122.0(4)
C53 N51 N52 104.5(4)
C53 N51 Ni3 129.2(3)
N52 N51 Ni3 125.4(3)
C51 N52 N51 111.2(4)
C51 N52 C3 127.3(4)
N51 N52 C3 121.5(4)
C63 N61 N62 104.3(4)
C63 N61 Ni3 126.5(3)
N62 N61 Ni3 124.2(3)
C61 N62 N61 110.9(4)
C61 N62 C3 128.1(4)
N61 N62 C3 120.9(4)
C73 N71 N72 104.8(4)
C73 N71 Ni4 128.8(3)
N72 N71 Ni4 124.7(3)
C71 N72 N71 111.3(4)
C71 N72 C4 126.3(4)
N71 N72 C4 122.4(4)
C83 N81 N82 104.7(4)
C83 N81 Ni4 126.9(3)
N82 N81 Ni4 125.1(3)
C81 N82 N81 111.5(4)
C81 N82 C4 127.2(4)
N81 N82 C4 121.3(3)
Ni1 O1 Ni2 99.20(13)
Ni1 O1 Ni3 100.82(13)
Ni2 O1 Ni3 100.56(13)
Ni1 O1 H1A 119(4)
Ni2 O1 H1A 113(4)
Ni3 O1 H1A 121(4)
Ni4 O2 Ni1 100.31(13)
Ni4 O2 Ni2 98.45(13)
Ni1 O2 Ni2 97.93(13)
Ni4 O2 H2A 115(4)
Ni1 O2 H2A 119(4)
Ni2 O2 H2A 122(4)
Ni3 O3 Ni1 101.46(13)
Ni3 O3 Ni4 99.45(13)
Ni1 O3 Ni4 100.51(13)
Ni3 O3 H3A 117(4)
Ni1 O3 H3A 116(4)
Ni4 O3 H3A 119(4)
Ni2 O4 Ni3 100.30(13)
Ni2 O4 Ni4 98.82(13)
Ni3 O4 Ni4 98.16(13)
Ni2 O4 H4A 120(4)
Ni3 O4 H4A 120(4)
Ni4 O4 H4A 116(4)
O6 C64 N6 128.1(7)
O6 C64 H64 115.9
N6 C64 H64 115.9
N6 C65 H65A 109.5
N6 C65 H65B 109.5
H65A C65 H65B 109.5
N6 C65 H65C 109.5
H65A C65 H65C 109.5
H65B C65 H65C 109.5
N6 C66 H66A 109.5
N6 C66 H66B 109.5
H66A C66 H66B 109.5
N6 C66 H66C 109.5
H66A C66 H66C 109.5
H66B C66 H66C 109.5
C64 N6 C65 119.9(7)
C64 N6 C66 123.0(7)
C65 N6 C66 117.0(7)
C64 O6 Ni2 136.0(4)
O7 C74 N7 125.5(5)
O7 C74 H74 117.3
N7 C74 H74 117.3
N7 C75 H75A 109.5
N7 C75 H75B 109.5
H75A C75 H75B 109.5
N7 C75 H75C 109.5
H75A C75 H75C 109.5
H75B C75 H75C 109.5
N7 C76 H76A 109.5
N7 C76 H76B 109.5
H76A C76 H76B 109.5
N7 C76 H76C 109.5
H76A C76 H76C 109.5
H76B C76 H76C 109.5
C74 N7 C75 122.6(5)
C74 N7 C76 121.2(5)
C75 N7 C76 116.2(5)
C74 O7 Ni4 128.9(3)
O8A C84A N8A 121.2(10)
O8A C84A H84A 119.4
N8A C84A H84A 119.4
C84A N8A C85A 131.1(11)
C84A N8A C86A 111.2(10)
C85A N8A C86A 117.4(10)
C84A O8A Ni3 138.1(7)
O8B C84B N8B 118.3(9)
O8B C84B H84B 120.9
N8B C84B H84B 120.9
N8B C85B H85D 109.5
N8B C85B H85E 109.5
H85D C85B H85E 109.5
N8B C85B H85F 109.5
H85D C85B H85F 109.5
H85E C85B H85F 109.5
N8B C86B H86D 109.5
N8B C86B H86E 109.5
H86D C86B H86E 109.5
N8B C86B H86F 109.5
H86D C86B H86F 109.5
H86E C86B H86F 109.5
C84B N8B C85B 127.1(11)
C84B N8B C86B 113.2(10)
C85B N8B C86B 119.7(11)
C84B O8B Ni3 132.6(7)
O14 Cl1 O13 111.6(3)
O14 Cl1 O12 109.6(3)
O13 Cl1 O12 109.3(3)
O14 Cl1 O11 108.6(3)
O13 Cl1 O11 108.5(3)
O12 Cl1 O11 109.2(3)
O22 Cl2 O23 110.0(3)
O22 Cl2 O24 109.4(4)
O23 Cl2 O24 111.6(4)
O22 Cl2 O21 109.6(3)
O23 Cl2 O21 109.6(3)
O24 Cl2 O21 106.6(3)
O32 Cl3 O31 111.2(3)
O32 Cl3 O34 109.7(4)
O31 Cl3 O34 107.6(3)
O32 Cl3 O33 106.7(4)
O31 Cl3 O33 111.6(4)
O34 Cl3 O33 110.0(4)
O41 Cl4 O42 112.7(3)
O41 Cl4 O43 111.6(4)
O42 Cl4 O43 113.7(4)
O41 Cl4 O44 107.4(4)
O42 Cl4 O44 105.6(4)
O43 Cl4 O44 104.9(4)
O5A C54A N5A 128.1(17)
O5A C54A H54A 115.9
N5A C54A H54A 115.9
C54A N5A C55A 123.6(14)
C54A N5A C56A 128.4(14)
C55A N5A C56A 107.9(13)
C54A O5A Ni1 127.8(10)
N5B C54B H54B 116.0
C54B N5B C55B 123.2(14)
C54B N5B C56B 116.0(13)
C55B N5B C56B 120.8(13)
N1S C1S O1S 121.3(9)
N1S C1S H1S 119.4
O1S C1S H1S 119.4
N1S C2S H2S1 109.5
N1S C2S H2S2 109.5
H2S1 C2S H2S2 109.5
N1S C2S H2S3 109.5
H2S1 C2S H2S3 109.5
H2S2 C2S H2S3 109.5
N1S C3S H3S1 109.5
N1S C3S H3S2 109.5
H3S1 C3S H3S2 109.5
N1S C3S H3S3 109.5
H3S1 C3S H3S3 109.5
H3S2 C3S H3S3 109.5
C1S N1S C3S 127.1(7)
C1S N1S C2S 116.9(8)
C3S N1S C2S 116.0(7)
O3S C7S C8S 107.2(7)
O3S C7S H7S1 110.3
C8S C7S H7S1 110.3
O3S C7S H7S2 110.3
C8S C7S H7S2 110.3
H7S1 C7S H7S2 108.5
C7S C8S H8S1 109.5
C7S C8S H8S2 109.5
H8S1 C8S H8S2 109.5
C7S C8S H8S3 109.5
H8S1 C8S H8S3 109.5
H8S2 C8S H8S3 109.5

loop_
_geom_bond_atom_site_label_1
_geom_bond_atom_site_label_2
_geom_bond_distance
Ni1 O1 2.049(3)
Ni1 O3 2.058(3)
Ni1 O2 2.063(3)
Ni1 N11 2.101(4)
Ni1 O5A 2.105(3)
Ni1 N21 2.108(4)
Ni2 O1 2.050(3)
Ni2 O4 2.055(3)
Ni2 O2 2.076(3)
Ni2 O6 2.094(4)
Ni2 N31 2.113(4)
Ni2 N41 2.119(4)
Ni3 O3 2.039(3)
Ni3 O1 2.066(3)
Ni3 O4 2.069(3)
Ni3 O8B 2.087(6)
Ni3 O8A 2.102(7)
Ni3 N61 2.116(4)
Ni3 N51 2.120(4)
Ni4 O3 2.062(3)
Ni4 O2 2.062(3)
Ni4 O4 2.072(3)
Ni4 O7 2.092(3)
Ni4 N71 2.112(4)
Ni4 N81 2.125(4)
C1 N22 1.440(6)
C1 N12 1.461(6)
C1 C91 1.527(7)
C1 H1 1.0000
C2 N32 1.442(6)
C2 N42 1.460(6)
C2 C93 1.523(6)
C2 H2 1.0000
C3 N62 1.448(6)
C3 N52 1.451(6)
C3 C101 1.522(6)
C3 H3 1.0000
C4 N82 1.447(6)
C4 N72 1.459(6)
C4 C103 1.519(6)
C4 H4 1.0000
C11 N12 1.348(6)
C11 C12 1.369(8)
C11 H11 0.9500
C12 C13 1.393(7)
C12 H12 0.9500
C13 N11 1.333(6)
C13 H13 0.9500
C21 N22 1.346(6)
C21 C22 1.347(8)
C21 H21 0.9500
C22 C23 1.395(7)
C22 H22 0.9500
C23 N21 1.331(6)
C23 H23 0.9500
C31 C32 1.350(7)
C31 N32 1.354(6)
C31 H31 0.9500
C32 C33 1.395(7)
C32 H32 0.9500
C33 N31 1.324(6)
C33 H33 0.9500
C41 N42 1.343(6)
C41 C42 1.360(8)
C41 H41 0.9500
C42 C43 1.388(7)
C42 H42 0.9500
C43 N41 1.328(6)
C43 H43 0.9500
C51 N52 1.351(6)
C51 C52 1.365(7)
C51 H51 0.9500
C52 C53 1.389(7)
C52 H52 0.9500
C53 N51 1.327(6)
C53 H53 0.9500
C61 C62 1.349(7)
C61 N62 1.353(6)
C61 H61 0.9500
C62 C63 1.394(7)
C62 H62 0.9500
C63 N61 1.328(6)
C63 H63 0.9500
C71 N72 1.342(6)
C71 C72 1.358(8)
C71 H71 0.9500
C72 C73 1.401(7)
C72 H72 0.9500
C73 N71 1.319(6)
C73 H73 0.9500
C81 C82 1.346(7)
C81 N82 1.349(6)
C81 H81 0.9500
C82 C83 1.401(7)
C82 H82 0.9500
C83 N81 1.325(6)
C83 H83 0.9500
C91 C92 1.384(7)
C91 C96 1.386(7)
C92 C93 1.390(7)
C92 H92 0.9500
C93 C94 1.385(7)
C94 C95 1.395(7)
C94 H94 0.9500
C95 C96 1.389(8)
C95 H95 0.9500
C96 H96 0.9500
C101 C102 1.393(6)
C101 C106 1.396(7)
C102 C103 1.398(6)
C102 H102 0.9500
C103 C104 1.386(7)
C104 C105 1.381(7)
C104 H104 0.9500
C105 C106 1.389(7)
C105 H105 0.9500
C106 H106 0.9500
N11 N12 1.359(5)
N21 N22 1.369(5)
N31 N32 1.363(5)
N41 N42 1.356(5)
N51 N52 1.376(5)
N61 N62 1.371(5)
N71 N72 1.365(5)
N81 N82 1.356(5)
O1 H1A 0.78(3)
O2 H2A 0.77(3)
O3 H3A 0.77(3)
O4 H4A 0.78(3)
C64 O6 1.153(7)
C64 N6 1.309(9)
C64 H64 0.9500
C65 N6 1.382(10)
C65 H65A 0.9800
C65 H65B 0.9800
C65 H65C 0.9800
C66 N6 1.483(10)
C66 H66A 0.9800
C66 H66B 0.9800
C66 H66C 0.9800
C74 O7 1.220(6)
C74 N7 1.314(6)
C74 H74 0.9500
C75 N7 1.435(7)
C75 H75A 0.9800
C75 H75B 0.9800
C75 H75C 0.9800
C76 N7 1.462(8)
C76 H76A 0.9800
C76 H76B 0.9800
C76 H76C 0.9800
C84A O8A 1.219(10)
C84A N8A 1.350(11)
C84A H84A 0.9500
C85A N8A 1.363(12)
C85A H85A 0.9800
C85A H85B 0.9800
C85A H85C 0.9800
C86A N8A 1.495(12)
C86A H86A 0.9800
C86A H86B 0.9800
C86A H86C 0.9800
C84B O8B 1.243(9)
C84B N8B 1.369(11)
C84B H84B 0.9500
C85B N8B 1.376(12)
C85B H85D 0.9800
C85B H85E 0.9800
C85B H85F 0.9800
C86B N8B 1.496(12)
C86B H86D 0.9800
C86B H86E 0.9800
C86B H86F 0.9800
Cl1 O14 1.421(4)
Cl1 O13 1.425(4)
Cl1 O12 1.430(4)
Cl1 O11 1.433(4)
Cl2 O22 1.391(4)
Cl2 O23 1.404(4)
Cl2 O24 1.425(5)
Cl2 O21 1.444(5)
Cl3 O32 1.404(5)
Cl3 O31 1.408(5)
Cl3 O34 1.421(5)
Cl3 O33 1.430(6)
Cl4 O41 1.390(5)
Cl4 O42 1.405(5)
Cl4 O43 1.407(5)
Cl4 O44 1.462(6)
C54A O5A 1.206(12)
C54A N5A 1.313(12)
C54A H54A 0.9500
C55A N5A 1.412(13)
C55A H55A 0.9800
C55A H55B 0.9800
C55A H55C 0.9800
C56A N5A 1.459(12)
C56A H56A 0.9800
C56A H56B 0.9800
C56A H56C 0.9800
C54B N5B 1.339(12)
C54B H54B 0.9500
C55B N5B 1.421(13)
C55B H55D 0.9800
C55B H55E 0.9800
C55B H55F 0.9800
C56B N5B 1.480(13)
C56B H56D 0.9800
C56B H56E 0.9800
C56B H56F 0.9800
C1S N1S 1.260(9)
C1S O1S 1.266(9)
C1S H1S 0.9500
C2S N1S 1.469(10)
C2S H2S1 0.9800
C2S H2S2 0.9800
C2S H2S3 0.9800
C3S N1S 1.431(8)
C3S H3S1 0.9800
C3S H3S2 0.9800
C3S H3S3 0.9800
O3S C7S 1.451(9)
C7S C8S 1.539(10)
C7S H7S1 0.9900
C7S H7S2 0.9900
C8S H8S1 0.9800
C8S H8S2 0.9800
C8S H8S3 0.9800

loop_
_geom_hbond_atom_site_label_D
_geom_hbond_atom_site_label_H
_geom_hbond_atom_site_label_A
_geom_hbond_distance_DH
_geom_hbond_distance_HA
_geom_hbond_distance_DA
_geom_hbond_angle_DHA
_geom_hbond_site_symmetry_A
O2 H2A O11 0.77(3) 2.38(3) 3.147(5) 179(6) .
O4 H4A O41 0.78(3) 2.29(3) 3.064(6) 169(5) 2_776

loop_
_geom_torsion_atom_site_label_1
_geom_torsion_atom_site_label_2
_geom_torsion_atom_site_label_3
_geom_torsion_atom_site_label_4
_geom_torsion
N12 C11 C12 C13 -0.3(6)
C11 C12 C13 N11 0.4(6)
N22 C21 C22 C23 -0.2(7)
C21 C22 C23 N21 -0.2(7)
N32 C31 C32 C33 -0.4(5)
C31 C32 C33 N31 0.7(6)
N42 C41 C42 C43 0.4(6)
C41 C42 C43 N41 -1.3(6)
N52 C51 C52 C53 0.1(6)
C51 C52 C53 N51 -0.1(6)
N62 C61 C62 C63 0.3(6)
C61 C62 C63 N61 -0.4(6)
N72 C71 C72 C73 -0.1(7)
C71 C72 C73 N71 0.3(7)
N82 C81 C82 C83 0.6(6)
C81 C82 C83 N81 -0.3(6)
N22 C1 C91 C92 2.5(6)
N12 C1 C91 C92 127.4(4)
N22 C1 C91 C96 -175.8(4)
N12 C1 C91 C96 -50.9(5)
C96 C91 C92 C93 5.3(6)
C1 C91 C92 C93 -173.0(4)
C91 C92 C93 C94 -4.9(6)
C91 C92 C93 C2 174.0(4)
N32 C2 C93 C94 175.4(4)
N42 C2 C93 C94 50.4(5)
N32 C2 C93 C92 -3.5(6)
N42 C2 C93 C92 -128.5(4)
C92 C93 C94 C95 1.4(7)
C2 C93 C94 C95 -177.6(4)
C93 C94 C95 C96 1.7(7)
C92 C91 C96 C95 -2.1(7)
C1 C91 C96 C95 176.2(4)
C94 C95 C96 C91 -1.3(7)
N62 C3 C101 C102 4.6(6)
N52 C3 C101 C102 129.4(4)
N62 C3 C101 C106 -173.8(4)
N52 C3 C101 C106 -48.9(5)
C106 C101 C102 C103 6.5(6)
C3 C101 C102 C103 -171.9(4)
C101 C102 C103 C104 -5.3(6)
C101 C102 C103 C4 174.4(4)
N82 C4 C103 C104 174.0(4)
N72 C4 C103 C104 49.3(5)
N82 C4 C103 C102 -5.7(6)
N72 C4 C103 C102 -130.4(4)
C102 C103 C104 C105 1.4(7)
C4 C103 C104 C105 -178.3(4)
C103 C104 C105 C106 1.5(8)
C104 C105 C106 C101 -0.3(7)
C102 C101 C106 C105 -3.7(7)
C3 C101 C106 C105 174.7(4)
C12 C13 N11 N12 -0.3(6)
C12 C13 N11 Ni1 -166.8(4)
O1 Ni1 N11 C13 -111.3(4)
O3 Ni1 N11 C13 -32.8(4)
O5A Ni1 N11 C13 56.7(4)
N21 Ni1 N11 C13 143.4(4)
O1 Ni1 N11 N12 84.9(4)
O3 Ni1 N11 N12 163.4(3)
O5A Ni1 N11 N12 -107.1(4)
N21 Ni1 N11 N12 -20.4(4)
C12 C11 N12 N11 0.1(6)
C12 C11 N12 C1 178.5(5)
C13 N11 N12 C11 0.2(5)
Ni1 N11 N12 C11 167.1(3)
C13 N11 N12 C1 -178.3(4)
Ni1 N11 N12 C1 -11.4(6)
N22 C1 N12 C11 -122.0(5)
C91 C1 N12 C11 111.0(5)
N22 C1 N12 N11 56.3(5)
C91 C1 N12 N11 -70.7(5)
C22 C23 N21 N22 0.5(6)
C22 C23 N21 Ni1 158.3(4)
O1 Ni1 N21 C23 127.5(4)
O2 Ni1 N21 C23 46.1(4)
N11 Ni1 N21 C23 -138.9(4)
O5A Ni1 N21 C23 -49.9(4)
O1 Ni1 N21 N22 -78.7(4)
O2 Ni1 N21 N22 -160.1(3)
N11 Ni1 N21 N22 14.8(4)
O5A Ni1 N21 N22 103.9(4)
C22 C21 N22 N21 0.5(6)
C22 C21 N22 C1 178.0(5)
C23 N21 N22 C21 -0.6(5)
Ni1 N21 N22 C21 -159.1(3)
C23 N21 N22 C1 -178.3(4)
Ni1 N21 N22 C1 23.2(6)
N12 C1 N22 C21 119.9(5)
C91 C1 N22 C21 -113.8(5)
N12 C1 N22 N21 -62.8(5)
C91 C1 N22 N21 63.5(5)
C32 C33 N31 N32 -0.6(5)
C32 C33 N31 Ni2 -160.0(3)
O1 Ni2 N31 C33 -125.2(4)
O2 Ni2 N31 C33 -44.3(4)
O6 Ni2 N31 C33 50.2(4)
N41 Ni2 N31 C33 140.1(4)
O1 Ni2 N31 N32 79.4(4)
O2 Ni2 N31 N32 160.3(3)
O6 Ni2 N31 N32 -105.2(4)
N41 Ni2 N31 N32 -15.3(3)
C32 C31 N32 N31 0.0(5)
C32 C31 N32 C2 -177.3(4)
C33 N31 N32 C31 0.4(5)
Ni2 N31 N32 C31 160.3(3)
C33 N31 N32 C2 177.9(4)
Ni2 N31 N32 C2 -22.2(6)
N42 C2 N32 C31 -120.5(5)
C93 C2 N32 C31 113.5(5)
N42 C2 N32 N31 62.5(5)
C93 C2 N32 N31 -63.5(5)
C42 C43 N41 N42 1.6(6)
C42 C43 N41 Ni2 171.2(3)
O1 Ni2 N41 C43 107.3(4)
O4 Ni2 N41 C43 27.3(4)
O6 Ni2 N41 C43 -65.0(4)
N31 Ni2 N41 C43 -147.4(4)
O1 Ni2 N41 N42 -85.1(3)
O4 Ni2 N41 N42 -165.1(3)
O6 Ni2 N41 N42 102.6(4)
N31 Ni2 N41 N42 20.3(3)
C42 C41 N42 N41 0.6(6)
C42 C41 N42 C2 177.2(4)
C43 N41 N42 C41 -1.4(5)
Ni2 N41 N42 C41 -171.5(3)
C43 N41 N42 C2 -178.1(4)
Ni2 N41 N42 C2 11.7(6)
N32 C2 N42 C41 127.0(5)
C93 C2 N42 C41 -106.4(5)
N32 C2 N42 N41 -56.8(5)
C93 C2 N42 N41 69.9(5)
C52 C53 N51 N52 0.1(5)
C52 C53 N51 Ni3 -169.3(3)
O3 Ni3 N51 C53 -109.1(4)
O1 Ni3 N51 C53 -30.3(4)
O8B Ni3 N51 C53 67.3(4)
O8A Ni3 N51 C53 54.1(4)
N61 Ni3 N51 C53 147.0(4)
O3 Ni3 N51 N52 83.6(3)
O1 Ni3 N51 N52 162.4(3)
O8B Ni3 N51 N52 -100.0(4)
O8A Ni3 N51 N52 -113.2(4)
N61 Ni3 N51 N52 -20.3(3)
C52 C51 N52 N51 -0.1(6)
C52 C51 N52 C3 -179.4(4)
C53 N51 N52 C51 0.0(5)
Ni3 N51 N52 C51 169.9(3)
C53 N51 N52 C3 179.4(4)
Ni3 N51 N52 C3 -10.7(6)
N62 C3 N52 C51 -124.4(5)
C101 C3 N52 C51 108.7(5)
N62 C3 N52 N51 56.3(5)
C101 C3 N52 N51 -70.6(5)
C62 C63 N61 N62 0.3(5)
C62 C63 N61 Ni3 155.7(3)
O3 Ni3 N61 C63 127.2(4)
O4 Ni3 N61 C63 45.9(4)
O8B Ni3 N61 C63 -44.3(4)
O8A Ni3 N61 C63 -55.2(4)
N51 Ni3 N61 C63 -137.8(4)
O3 Ni3 N61 N62 -82.1(3)
O4 Ni3 N61 N62 -163.3(3)
O8B Ni3 N61 N62 106.5(4)
O8A Ni3 N61 N62 95.5(4)
N51 Ni3 N61 N62 13.0(3)
C62 C61 N62 N61 -0.1(6)
C62 C61 N62 C3 177.4(4)
C63 N61 N62 C61 -0.1(5)
Ni3 N61 N62 C61 -156.2(3)
C63 N61 N62 C3 -177.9(4)
Ni3 N61 N62 C3 26.0(5)
N52 C3 N62 C61 117.4(5)
C101 C3 N62 C61 -116.6(5)
N52 C3 N62 N61 -65.3(5)
C101 C3 N62 N61 60.7(5)
C72 C73 N71 N72 -0.3(6)
C72 C73 N71 Ni4 165.5(4)
O3 Ni4 N71 C73 113.2(4)
O2 Ni4 N71 C73 33.8(5)
O7 Ni4 N71 C73 -60.7(4)
N81 Ni4 N71 C73 -142.4(5)
O3 Ni4 N71 N72 -83.5(3)
O2 Ni4 N71 N72 -163.0(3)
O7 Ni4 N71 N72 102.5(3)
N81 Ni4 N71 N72 20.8(3)
C72 C71 N72 N71 0.0(7)
C72 C71 N72 C4 -179.2(5)
C73 N71 N72 C71 0.2(6)
Ni4 N71 N72 C71 -166.3(4)
C73 N71 N72 C4 179.4(4)
Ni4 N71 N72 C4 12.8(6)
N82 C4 N72 C71 121.2(5)
C103 C4 N72 C71 -112.1(5)
N82 C4 N72 N71 -57.9(5)
C103 C4 N72 N71 68.9(5)
C82 C83 N81 N82 -0.1(5)
C82 C83 N81 Ni4 -160.2(3)
O3 Ni4 N81 C83 -127.4(4)
O4 Ni4 N81 C83 -46.5(4)
O7 Ni4 N81 C83 46.3(4)
N71 Ni4 N81 C83 138.4(4)
O3 Ni4 N81 N82 76.3(4)
O4 Ni4 N81 N82 157.2(3)
O7 Ni4 N81 N82 -109.9(4)
N71 Ni4 N81 N82 -17.8(3)
C82 C81 N82 N81 -0.7(6)
C82 C81 N82 C4 179.8(4)
C83 N81 N82 C81 0.5(5)
Ni4 N81 N82 C81 161.1(3)
C83 N81 N82 C4 -179.9(4)
Ni4 N81 N82 C4 -19.4(6)
N72 C4 N82 C81 -119.3(5)
C103 C4 N82 C81 114.4(5)
N72 C4 N82 N81 61.2(5)
C103 C4 N82 N81 -65.1(5)
O3 Ni1 O1 Ni2 92.41(13)
O2 Ni1 O1 Ni2 11.81(12)
N11 Ni1 O1 Ni2 -167.37(14)
O5A Ni1 O1 Ni2 87.2(6)
N21 Ni1 O1 Ni2 -80.71(15)
O3 Ni1 O1 Ni3 -10.30(12)
O2 Ni1 O1 Ni3 -90.90(13)
N11 Ni1 O1 Ni3 89.92(14)
O5A Ni1 O1 Ni3 -15.5(7)
N21 Ni1 O1 Ni3 176.58(13)
O4 Ni2 O1 Ni1 -93.96(13)
O2 Ni2 O1 Ni1 -11.74(12)
N31 Ni2 O1 Ni1 80.20(15)
N41 Ni2 O1 Ni1 167.17(14)
O4 Ni2 O1 Ni3 8.96(12)
O2 Ni2 O1 Ni3 91.18(13)
N31 Ni2 O1 Ni3 -176.88(13)
N41 Ni2 O1 Ni3 -89.91(15)
O3 Ni3 O1 Ni1 10.39(12)
O4 Ni3 O1 Ni1 92.69(13)
O8B Ni3 O1 Ni1 -177.6(2)
O8A Ni3 O1 Ni1 -165.3(2)
N51 Ni3 O1 Ni1 -83.48(15)
O3 Ni3 O1 Ni2 -91.22(14)
O4 Ni3 O1 Ni2 -8.92(12)
O8B Ni3 O1 Ni2 80.8(2)
O8A Ni3 O1 Ni2 93.0(2)
N51 Ni3 O1 Ni2 174.91(13)
O3 Ni4 O2 Ni1 -9.08(12)
O4 Ni4 O2 Ni1 -90.26(14)
O7 Ni4 O2 Ni1 176.70(13)
N71 Ni4 O2 Ni1 84.68(15)
O3 Ni4 O2 Ni2 90.64(13)
O4 Ni4 O2 Ni2 9.45(12)
O7 Ni4 O2 Ni2 -83.59(14)
N71 Ni4 O2 Ni2 -175.61(14)
O1 Ni1 O2 Ni4 88.53(13)
O3 Ni1 O2 Ni4 9.10(12)
O5A Ni1 O2 Ni4 -79.34(15)
N21 Ni1 O2 Ni4 -166.54(15)
O1 Ni1 O2 Ni2 -11.62(12)
O3 Ni1 O2 Ni2 -91.05(13)
O5A Ni1 O2 Ni2 -179.49(13)
N21 Ni1 O2 Ni2 93.31(15)
O1 Ni2 O2 Ni4 -90.11(13)
O4 Ni2 O2 Ni4 -9.53(12)
O6 Ni2 O2 Ni4 82.07(16)
N31 Ni2 O2 Ni4 164.72(14)
O1 Ni2 O2 Ni1 11.62(12)
O4 Ni2 O2 Ni1 92.21(13)
O6 Ni2 O2 Ni1 -176.20(15)
N31 Ni2 O2 Ni1 -93.54(14)
O1 Ni3 O3 Ni1 -10.38(12)
O4 Ni3 O3 Ni1 -90.63(13)
O8A Ni3 O3 Ni1 4.5(8)
N61 Ni3 O3 Ni1 176.24(13)
N51 Ni3 O3 Ni1 89.13(14)
O1 Ni3 O3 Ni4 92.47(13)
O4 Ni3 O3 Ni4 12.21(12)
O8A Ni3 O3 Ni4 107.4(7)
N61 Ni3 O3 Ni4 -80.91(15)
N51 Ni3 O3 Ni4 -168.02(13)
O1 Ni1 O3 Ni3 10.46(13)
O2 Ni1 O3 Ni3 92.90(14)
N11 Ni1 O3 Ni3 -81.95(15)
O5A Ni1 O3 Ni3 -170.66(14)
O1 Ni1 O3 Ni4 -91.54(13)
O2 Ni1 O3 Ni4 -9.10(12)
N11 Ni1 O3 Ni4 176.05(14)
O5A Ni1 O3 Ni4 87.34(14)
O2 Ni4 O3 Ni3 -94.52(13)
O4 Ni4 O3 Ni3 -12.22(12)
N71 Ni4 O3 Ni3 168.03(13)
N81 Ni4 O3 Ni3 81.65(15)
O2 Ni4 O3 Ni1 9.11(12)
O4 Ni4 O3 Ni1 91.41(13)
N71 Ni4 O3 Ni1 -88.34(14)
N81 Ni4 O3 Ni1 -174.72(13)
O1 Ni2 O4 Ni3 -8.94(12)
O2 Ni2 O4 Ni3 -90.54(13)
O6 Ni2 O4 Ni3 174.80(14)
N41 Ni2 O4 Ni3 85.09(15)
O1 Ni2 O4 Ni4 91.09(13)
O2 Ni2 O4 Ni4 9.49(12)
O6 Ni2 O4 Ni4 -85.17(15)
N41 Ni2 O4 Ni4 -174.88(13)
O3 Ni3 O4 Ni2 88.46(13)
O1 Ni3 O4 Ni2 8.89(12)
O8B Ni3 O4 Ni2 -88.0(2)
O8A Ni3 O4 Ni2 -74.5(2)
N61 Ni3 O4 Ni2 -167.96(14)
O3 Ni3 O4 Ni4 -12.11(12)
O1 Ni3 O4 Ni4 -91.68(13)
O8B Ni3 O4 Ni4 171.4(2)
O8A Ni3 O4 Ni4 -175.1(2)
N61 Ni3 O4 Ni4 91.47(14)
O3 Ni4 O4 Ni2 -89.84(13)
O2 Ni4 O4 Ni2 -9.56(12)
O7 Ni4 O4 Ni2 84.15(14)
N81 Ni4 O4 Ni2 166.37(14)
O3 Ni4 O4 Ni3 12.00(12)
O2 Ni4 O4 Ni3 92.27(13)
O7 Ni4 O4 Ni3 -174.01(13)
N81 Ni4 O4 Ni3 -91.80(14)
O6 C64 N6 C65 3.7(12)
O6 C64 N6 C66 179.9(8)
N6 C64 O6 Ni2 -104.7(8)
O4 Ni2 O6 C64 -54.5(6)
O2 Ni2 O6 C64 -135.3(6)
N31 Ni2 O6 C64 130.8(6)
N41 Ni2 O6 C64 45.2(6)
O7 C74 N7 C75 -1.8(9)
O7 C74 N7 C76 -179.6(7)
N7 C74 O7 Ni4 177.7(4)
O2 Ni4 O7 C74 -30.9(4)
O4 Ni4 O7 C74 -111.7(4)
N71 Ni4 O7 C74 67.5(4)
N81 Ni4 O7 C74 152.5(4)
O8A C84A N8A C85A -3(2)
O8A C84A N8A C86A -176.1(11)
N8A C84A O8A Ni3 -169.4(9)
O3 Ni3 O8A C84A -154.9(9)
O1 Ni3 O8A C84A -140.3(10)
O4 Ni3 O8A C84A -62.8(10)
O8B Ni3 O8A C84A -7.9(10)
N61 Ni3 O8A C84A 33.1(10)
N51 Ni3 O8A C84A 118.5(10)
O8B C84B N8B C85B 1(2)
O8B C84B N8B C86B 177.9(11)
N8B C84B O8B Ni3 172.3(8)
O1 Ni3 O8B C84B 58.3(8)
O4 Ni3 O8B C84B 136.9(8)
O8A Ni3 O8B C84B 10.4(9)
N61 Ni3 O8B C84B -127.9(8)
N51 Ni3 O8B C84B -42.7(8)
O5A C54A N5A C55A 0.5(4)
O5A C54A N5A C56A 180.0(2)
N5A C54A O5A Ni1 -161.4(8)
O1 Ni1 O5A C54A 139.5(8)
O3 Ni1 O5A C54A 134.4(7)
O2 Ni1 O5A C54A -146.8(7)
N11 Ni1 O5A C54A 33.5(7)
N21 Ni1 O5A C54A -52.1(7)
O1S C1S N1S C3S 176.6(8)
O1S C1S N1S C2S -5.2(14)
